data_7104122
loop_
_publ_author_name
'Summerscales, Owen T'
'Frey, Alistair S P'
'Cloke, F Geoffrey N'
'Hitchcock, Peter B'

_publ_section_title
;
 Reductive disproportionation of carbon dioxide to carbonate and
 squarate products using a mixed-sandwich U(III) complex.
;
_journal_issue 2
_journal_name_full 'Chemical communications (Cambridge, England)'
_journal_page_first 198
_journal_page_last 200
_journal_paper_doi 10.1039/b815576c
_journal_volume 34
_journal_year 2008
_chemical_compound_source 'synthesis as described'
_chemical_formula_moiety 'C71 H122 O3 Si4 U2, C4 H10 O'
_chemical_formula_sum 'C75 H132 O4 Si4 U2'
_chemical_formula_weight 1686.23
_chemical_name_systematic
;
?
;
_space_group_IT_number 2
_symmetry_cell_setting triclinic
_symmetry_Int_Tables_number 2
_symmetry_space_group_name_Hall '-P 1'
_symmetry_space_group_name_H-M 'P -1'
_atom_sites_solution_hydrogens geom
_atom_sites_solution_primary direct
_atom_sites_solution_secondary difmap
_audit_conform_dict_location ftp://ftp.iucr.org/pub/cif_core.dic
_audit_conform_dict_name cif_core.dic
_audit_conform_dict_version 2.3
_audit_creation_date 2006-04-25T11:26:29-00:00
_audit_creation_method 'WinGX routine CIF_UPDATE'
_cell_angle_alpha 66.040(3)
_cell_angle_beta 76.536(3)
_cell_angle_gamma 73.608(3)
_cell_formula_units_Z 1
_cell_length_a 10.5128(6)
_cell_length_b 13.7949(6)
_cell_length_c 15.4698(7)
_cell_measurement_reflns_used 56288
_cell_measurement_temperature 173(2)
_cell_measurement_theta_max 26.022
_cell_measurement_theta_min 3.395
_cell_measurement_wavelength 0.71073
_cell_volume 1948.86(17)
_computing_cell_refinement 'HKL Scalepack (Otwinowski & Minor 1997)'
_computing_data_collection 'Collect (Nonius BV, 1997-2000)'
_computing_data_reduction 'HKL Denzo and Scalepack (Otwinowski & Minor 1997)'
_computing_molecular_graphics 'Ortep-3 for Windows (Farrugia, 1997)'
_computing_publication_material 'WinGX publication routines (Farrugia, 1999)'
_computing_structure_refinement 'SHELXL-97 (Sheldrick, 1997)'
_computing_structure_solution 'SHELXS-86 (Sheldrick, 1986)'
_diffrn_ambient_temperature 173(2)
_diffrn_detector 'CCD plate'
_diffrn_detector_area_resol_mean 9
_diffrn_measured_fraction_theta_full 0.981
_diffrn_measured_fraction_theta_max 0.981
_diffrn_measurement_device '95mm CCD camera on \k-goniostat'
_diffrn_measurement_device_type KappaCCD
_diffrn_measurement_method 'CCD rotation images, thick slices'
_diffrn_orient_matrix_type 'by Nonius Collect from scalepack cell'
_diffrn_orient_matrix_UB_11 -0.606106E-1
_diffrn_orient_matrix_UB_12 -0.154785E-1
_diffrn_orient_matrix_UB_13 0.621159E-1
_diffrn_orient_matrix_UB_21 0.795321E-1
_diffrn_orient_matrix_UB_22 -0.298476E-1
_diffrn_orient_matrix_UB_23 0.351588E-1
_diffrn_orient_matrix_UB_31 -0.37783E-2
_diffrn_orient_matrix_UB_32 0.738634E-1
_diffrn_orient_matrix_UB_33 -0.1393E-2
_diffrn_radiation_monochromator graphite
_diffrn_radiation_probe x-ray
_diffrn_radiation_type MoK\a
_diffrn_radiation_wavelength 0.71073
_diffrn_reflns_av_R_equivalents 0.0622
_diffrn_reflns_av_unetI/netI 0.0566
_diffrn_reflns_limit_h_max 12
_diffrn_reflns_limit_h_min -12
_diffrn_reflns_limit_k_max 17
_diffrn_reflns_limit_k_min -17
_diffrn_reflns_limit_l_max 19
_diffrn_reflns_limit_l_min -18
_diffrn_reflns_number 29815
_diffrn_reflns_theta_full 26.13
_diffrn_reflns_theta_max 26.13
_diffrn_reflns_theta_min 3.48
_diffrn_source 'Enraf Nonius FR590'
_exptl_absorpt_coefficient_mu 4.255
_exptl_absorpt_correction_T_max 0.7685
_exptl_absorpt_correction_T_min 0.6232
_exptl_absorpt_correction_type multi-scan
_exptl_absorpt_process_details
;
[c.f. r.h. blessing, acta cryst. (1995), a51, 33-38]
;
_exptl_crystal_colour red
_exptl_crystal_density_diffrn 1.437
_exptl_crystal_density_method 'not measured'
_exptl_crystal_description prism
_exptl_crystal_F_000 854
_exptl_crystal_size_max 0.1
_exptl_crystal_size_mid 0.1
_exptl_crystal_size_min 0.08
_refine_diff_density_max 5.338
_refine_diff_density_min -1.247
_refine_diff_density_rms 0.141
_refine_ls_extinction_method none
_refine_ls_goodness_of_fit_ref 1.076
_refine_ls_hydrogen_treatment constr
_refine_ls_matrix_type full
_refine_ls_number_parameters 375
_refine_ls_number_reflns 7612
_refine_ls_number_restraints 0
_refine_ls_restrained_S_all 1.076
_refine_ls_R_factor_all 0.0694
_refine_ls_R_factor_gt 0.0531
_refine_ls_shift/su_max 0.001
_refine_ls_shift/su_mean 0
_refine_ls_structure_factor_coef Fsqd
_refine_ls_weighting_details 'calc w=1/[\s^2^(Fo^2^)+(0.0302P)^2^+13.4507P] where P=(Fo^2^+2Fc^2^)/3'
_refine_ls_weighting_scheme calc
_refine_ls_wR_factor_gt 0.1081
_refine_ls_wR_factor_ref 0.1149
_reflns_number_gt 6388
_reflns_number_total 7612
_reflns_threshold_expression >2sigma(I)
_cod_data_source_file b815576c.txt
_cod_data_source_block apr1906
_cod_database_code 7104122

loop_
_symmetry_equiv_pos_as_xyz
'x, y, z'
'-x, -y, -z'

loop_
_atom_site_label
_atom_site_type_symbol
_atom_site_fract_x
_atom_site_fract_y
_atom_site_fract_z
_atom_site_U_iso_or_equiv
_atom_site_adp_type
_atom_site_occupancy
_atom_site_symmetry_multiplicity
_atom_site_calc_flag
_atom_site_refinement_flags
_atom_site_disorder_assembly
_atom_site_disorder_group
U U 0.64567(3) 0.36516(2) 0.683248(19) 0.03549(10) Uani 1 1 d . . .
Si1 Si 0.3056(2) 0.52596(17) 0.83795(14) 0.0381(5) Uani 1 1 d . A 1
Si2 Si 0.5521(2) 0.06114(17) 0.71841(15) 0.0407(5) Uani 1 1 d . A 1
O1 O 0.5738(10) 0.3953(9) 0.5349(7) 0.037(2) Uiso 0.5 1 d P . 1
O2 O 0.5220(10) 0.5342(8) 0.5807(7) 0.042(2) Uiso 0.5 1 d P . 1
O3 O 0.4508(12) 0.5531(11) 0.4495(8) 0.047(3) Uiso 0.5 1 d P . 1
C1 C 0.508(2) 0.5002(18) 0.5226(12) 0.048(4) Uiso 0.5 1 d P . 1
C2 C 0.4372(7) 0.4113(6) 0.8116(5) 0.0362(16) Uani 1 1 d . A 1
C3 C 0.3941(8) 0.3562(6) 0.7673(5) 0.0351(16) Uani 1 1 d . A 1
H3 H 0.3076 0.392 0.7491 0.042 Uiso 1 1 calc R A 1
C4 C 0.4438(8) 0.2631(6) 0.7425(5) 0.0367(17) Uani 1 1 d . A 1
H4 H 0.3825 0.2554 0.7105 0.044 Uiso 1 1 calc R A 1
C5 C 0.5595(8) 0.1777(6) 0.7519(5) 0.0357(16) Uani 1 1 d . A 1
C6 C 0.6731(8) 0.1575(6) 0.7959(5) 0.0387(17) Uani 1 1 d . A 1
H6 H 0.738 0.0963 0.7892 0.046 Uiso 1 1 calc R A 1
C7 C 0.7144(8) 0.2048(6) 0.8470(5) 0.0417(18) Uani 1 1 d . A 1
H7 H 0.7953 0.163 0.8721 0.05 Uiso 1 1 calc R A 1
C8 C 0.6662(8) 0.2979(6) 0.8699(5) 0.0413(18) Uani 1 1 d . A 1
H8 H 0.7232 0.3041 0.906 0.05 Uiso 1 1 calc R A 1
C9 C 0.5537(8) 0.3853(6) 0.8530(5) 0.0423(18) Uani 1 1 d . A 1
H9 H 0.5582 0.4393 0.8748 0.051 Uiso 1 1 calc R A 1
C10 C 0.3883(9) 0.6238(6) 0.8523(6) 0.048(2) Uani 1 1 d . A 1
H10 H 0.441 0.5802 0.9069 0.058 Uiso 1 1 calc R A 1
C11 C 0.4894(10) 0.6729(8) 0.7658(7) 0.066(3) Uani 1 1 d . A 1
H11A H 0.5548 0.6143 0.7494 0.1 Uiso 1 1 calc R A 1
H11B H 0.5358 0.7145 0.7819 0.1 Uiso 1 1 calc R A 1
H11C H 0.4416 0.7209 0.7111 0.1 Uiso 1 1 calc R A 1
C12 C 0.2862(10) 0.7137(8) 0.8810(7) 0.064(3) Uani 1 1 d . A 1
H12A H 0.2242 0.681 0.9368 0.095 Uiso 1 1 calc R A 1
H12B H 0.2359 0.7622 0.8278 0.095 Uiso 1 1 calc R A 1
H12C H 0.3332 0.7552 0.8968 0.095 Uiso 1 1 calc R A 1
C13 C 0.1801(9) 0.5956(7) 0.7487(6) 0.048(2) Uani 1 1 d . A 1
H13 H 0.1646 0.5379 0.7314 0 Uiso 1 1 calc R A 1
C14 C 0.2315(11) 0.6801(8) 0.6554(6) 0.067(3) Uani 1 1 d . A 1
H14A H 0.318 0.6466 0.6282 0.101 Uiso 1 1 calc R A 1
H14B H 0.2424 0.7409 0.6686 0.101 Uiso 1 1 calc R A 1
H14C H 0.167 0.7068 0.61 0.101 Uiso 1 1 calc R A 1
C15 C 0.0456(9) 0.6469(8) 0.7898(7) 0.062(2) Uani 1 1 d . A 1
H15A H 0.0122 0.5928 0.8489 0.093 Uiso 1 1 calc R A 1
H15B H -0.0177 0.6735 0.7436 0.093 Uiso 1 1 calc R A 1
H15C H 0.0552 0.7077 0.8036 0.093 Uiso 1 1 calc R A 1
C16 C 0.2122(8) 0.4572(6) 0.9598(5) 0.0419(18) Uani 1 1 d . A 1
H16 H 0.1354 0.5135 0.9733 0 Uiso 1 1 calc R A 1
C17 C 0.1536(9) 0.3680(7) 0.9588(6) 0.053(2) Uani 1 1 d . A 1
H17A H 0.0985 0.3983 0.9069 0.08 Uiso 1 1 calc R A 1
H17B H 0.0982 0.3393 1.0199 0.08 Uiso 1 1 calc R A 1
H17C H 0.2265 0.3095 0.9488 0.08 Uiso 1 1 calc R A 1
C18 C 0.2968(9) 0.4123(8) 1.0407(6) 0.060(2) Uani 1 1 d . A 1
H18A H 0.3325 0.4705 1.041 0.089 Uiso 1 1 calc R A 1
H18B H 0.371 0.3542 1.0314 0.089 Uiso 1 1 calc R A 1
H18C H 0.2413 0.3834 1.1017 0.089 Uiso 1 1 calc R A 1
C19 C 0.4931(10) -0.0445(7) 0.8346(6) 0.056(2) Uani 1 1 d . A 1
H19 H 0.4836 -0.1053 0.8188 0 Uiso 1 1 calc R A 1
C20 C 0.3555(11) 0.0008(8) 0.8785(7) 0.073(3) Uani 1 1 d . A 1
H20A H 0.2932 0.0313 0.8311 0.11 Uiso 1 1 calc R A 1
H20B H 0.3619 0.0579 0.8987 0.11 Uiso 1 1 calc R A 1
H20C H 0.3227 -0.0575 0.934 0.11 Uiso 1 1 calc R A 1
C21 C 0.5885(12) -0.0927(8) 0.9080(7) 0.080(3) Uani 1 1 d . A 1
H21A H 0.6767 -0.1227 0.8801 0.12 Uiso 1 1 calc R A 1
H21B H 0.5546 -0.1506 0.9634 0.12 Uiso 1 1 calc R A 1
H21C H 0.5961 -0.0361 0.9283 0.12 Uiso 1 1 calc R A 1
C22 C 0.4233(9) 0.1046(7) 0.6348(6) 0.053(2) Uani 1 1 d . A 1
H22 H 0.3433 0.1497 0.6605 0 Uiso 1 1 calc R A 1
C23 C 0.4642(12) 0.1775(8) 0.5324(7) 0.072(3) Uani 1 1 d . A 1
H23A H 0.4944 0.2381 0.5333 0.108 Uiso 1 1 calc R A 1
H23B H 0.3874 0.2058 0.497 0.108 Uiso 1 1 calc R A 1
H23C H 0.5371 0.1353 0.5014 0.108 Uiso 1 1 calc R A 1
C24 C 0.3741(11) 0.0098(8) 0.6346(8) 0.072(3) Uani 1 1 d . A 1
H24A H 0.347 -0.0358 0.7005 0.107 Uiso 1 1 calc R A 1
H24B H 0.4465 -0.0335 0.6044 0.107 Uiso 1 1 calc R A 1
H24C H 0.2975 0.0384 0.5989 0.107 Uiso 1 1 calc R A 1
C25 C 0.7247(9) -0.0007(7) 0.6697(6) 0.053(2) Uani 1 1 d . A 1
H25 H 0.7819 -0.0237 0.7209 0 Uiso 1 1 calc R A 1
C26 C 0.7928(11) 0.0780(9) 0.5813(8) 0.083(3) Uani 1 1 d . A 1
H26A H 0.7894 0.1434 0.593 0.124 Uiso 1 1 calc R A 1
H26B H 0.7462 0.0978 0.5266 0.124 Uiso 1 1 calc R A 1
H26C H 0.8863 0.0431 0.5677 0.124 Uiso 1 1 calc R A 1
C27 C 0.7309(11) -0.1041(8) 0.6529(9) 0.080(3) Uani 1 1 d . A 1
H27A H 0.6888 -0.1547 0.7104 0.12 Uiso 1 1 calc R A 1
H27B H 0.8246 -0.1381 0.6387 0.12 Uiso 1 1 calc R A 1
H27C H 0.6834 -0.0857 0.599 0.12 Uiso 1 1 calc R A 1
C28 C 0.8756(8) 0.3581(8) 0.5599(6) 0.055(2) Uani 1 1 d . . 1
H28 H 0.8751 0.3256 0.5164 0.066 Uiso 1 1 calc R . 1
C29 C 0.9234(8) 0.3036(8) 0.6483(7) 0.058(2) Uani 1 1 d . . 1
C30 C 0.9051(9) 0.3777(8) 0.6922(6) 0.055(2) Uani 1 1 d . . 1
C31 C 0.8456(8) 0.4819(8) 0.6285(6) 0.053(2) Uani 1 1 d . . 1
C32 C 0.8284(8) 0.4693(7) 0.5457(6) 0.0440(19) Uani 1 1 d . . 1
C33 C 1.0013(10) 0.1867(9) 0.6824(9) 0.091(4) Uani 1 1 d . . 1
H33A H 1.0965 0.1846 0.6585 0.136 Uiso 1 1 calc R . 1
H33B H 0.9683 0.1439 0.6584 0.136 Uiso 1 1 calc R . 1
H33C H 0.9891 0.1563 0.7524 0.136 Uiso 1 1 calc R . 1
C34 C 0.9615(11) 0.3580(11) 0.7791(7) 0.094(4) Uani 1 1 d . . 1
H34A H 0.9631 0.2829 0.823 0.141 Uiso 1 1 calc R . 1
H34B H 0.9057 0.4075 0.8107 0.141 Uiso 1 1 calc R . 1
H34C H 1.0528 0.3708 0.7608 0.141 Uiso 1 1 calc R . 1
C35 C 0.8235(10) 0.5883(8) 0.6405(8) 0.072(3) Uani 1 1 d . . 1
H35A H 0.8992 0.623 0.6053 0.108 Uiso 1 1 calc R . 1
H35B H 0.8161 0.5758 0.7084 0.108 Uiso 1 1 calc R . 1
H35C H 0.7409 0.6357 0.6157 0.108 Uiso 1 1 calc R . 1
C36 C 0.7871(10) 0.5561(8) 0.4552(6) 0.066(3) Uani 1 1 d . . 1
H36A H 0.8618 0.5917 0.4189 0.099 Uiso 1 1 calc R . 1
H36B H 0.7106 0.6098 0.4697 0.099 Uiso 1 1 calc R . 1
H36C H 0.7617 0.5242 0.4172 0.099 Uiso 1 1 calc R . 1
O1S O 0.0058(18) 0.0287(14) -0.0432(11) 0.096(5) Uiso 0.5 1 d P . 1
C1S C -0.017(3) -0.076(2) -0.021(2) 0.203(10) Uiso 1 1 d . . 1
C2S C -0.028(2) -0.099(2) -0.0899(18) 0.191(9) Uiso 1 1 d . B 1

loop_
_atom_site_aniso_label
_atom_site_aniso_U_11
_atom_site_aniso_U_22
_atom_site_aniso_U_33
_atom_site_aniso_U_23
_atom_site_aniso_U_13
_atom_site_aniso_U_12
U 0.03586(17) 0.04006(17) 0.03440(15) -0.01480(12) 0.00133(11) -0.01689(12)
Si1 0.0427(13) 0.0413(11) 0.0379(11) -0.0208(9) 0.0003(9) -0.0151(10)
Si2 0.0487(14) 0.0341(11) 0.0440(12) -0.0180(9) -0.0020(10) -0.0136(10)
C2 0.039(4) 0.043(4) 0.033(4) -0.017(3) 0.001(3) -0.019(3)
C3 0.038(4) 0.039(4) 0.032(4) -0.014(3) 0.004(3) -0.019(3)
C4 0.040(4) 0.041(4) 0.035(4) -0.016(3) -0.004(3) -0.017(3)
C5 0.043(5) 0.034(4) 0.029(4) -0.007(3) -0.001(3) -0.017(3)
C6 0.037(4) 0.035(4) 0.040(4) -0.011(3) -0.002(3) -0.008(3)
C7 0.043(5) 0.046(4) 0.039(4) -0.014(4) -0.009(3) -0.013(4)
C8 0.041(5) 0.058(5) 0.034(4) -0.017(4) -0.010(3) -0.018(4)
C9 0.046(5) 0.052(5) 0.039(4) -0.024(4) 0.002(3) -0.020(4)
C10 0.054(5) 0.044(5) 0.057(5) -0.024(4) -0.006(4) -0.020(4)
C11 0.069(7) 0.057(6) 0.084(7) -0.034(5) 0.015(5) -0.035(5)
C12 0.069(7) 0.062(6) 0.080(6) -0.047(5) -0.002(5) -0.018(5)
C13 0.057(6) 0.048(5) 0.046(5) -0.027(4) -0.008(4) -0.006(4)
C14 0.078(7) 0.067(6) 0.046(5) -0.014(5) -0.011(5) -0.007(5)
C15 0.060(6) 0.067(6) 0.062(6) -0.029(5) -0.018(5) -0.004(5)
C16 0.041(5) 0.051(5) 0.038(4) -0.023(4) 0.000(3) -0.009(4)
C17 0.057(6) 0.058(5) 0.048(5) -0.021(4) 0.004(4) -0.024(4)
C18 0.054(6) 0.085(7) 0.041(5) -0.026(5) 0.000(4) -0.019(5)
C19 0.077(7) 0.041(5) 0.055(5) -0.014(4) -0.005(5) -0.030(5)
C20 0.086(8) 0.071(7) 0.058(6) -0.015(5) 0.013(5) -0.042(6)
C21 0.112(10) 0.055(6) 0.059(6) 0.005(5) -0.016(6) -0.033(6)
C22 0.061(6) 0.047(5) 0.065(6) -0.034(4) -0.014(4) -0.008(4)
C23 0.110(9) 0.051(6) 0.064(6) -0.017(5) -0.035(6) -0.016(6)
C24 0.081(8) 0.067(6) 0.093(7) -0.051(6) -0.021(6) -0.016(5)
C25 0.056(6) 0.050(5) 0.060(5) -0.030(4) -0.006(4) -0.008(4)
C26 0.068(7) 0.079(7) 0.095(8) -0.042(7) 0.023(6) -0.018(6)
C27 0.079(8) 0.057(6) 0.112(9) -0.052(6) 0.007(6) -0.009(5)
C28 0.037(5) 0.076(6) 0.057(5) -0.035(5) 0.016(4) -0.025(4)
C29 0.030(5) 0.065(6) 0.070(6) -0.020(5) 0.001(4) -0.011(4)
C30 0.043(5) 0.083(7) 0.045(5) -0.017(5) 0.002(4) -0.038(5)
C31 0.041(5) 0.073(6) 0.061(5) -0.036(5) 0.010(4) -0.031(5)
C32 0.033(4) 0.056(5) 0.047(4) -0.018(4) -0.003(3) -0.018(4)
C33 0.045(6) 0.077(8) 0.126(10) -0.023(7) -0.003(6) -0.004(5)
C34 0.069(8) 0.156(12) 0.059(6) -0.011(7) -0.016(5) -0.064(8)
C35 0.069(7) 0.083(7) 0.082(7) -0.044(6) 0.016(5) -0.043(6)
C36 0.058(6) 0.083(7) 0.051(5) -0.004(5) -0.002(4) -0.040(5)

loop_
_atom_type_symbol
_atom_type_description
_atom_type_scat_dispersion_real
_atom_type_scat_dispersion_imag
_atom_type_scat_source
C C 0.0033 0.0016 'International Tables Vol C Tables 4.2.6.8 and 6.1.1.4'
H H 0 0 'International Tables Vol C Tables 4.2.6.8 and 6.1.1.4'
O O 0.0106 0.006 'International Tables Vol C Tables 4.2.6.8 and 6.1.1.4'
Si Si 0.0817 0.0704 'International Tables Vol C Tables 4.2.6.8 and 6.1.1.4'
U U -9.6767 9.6646 'International Tables Vol C Tables 4.2.6.8 and 6.1.1.4'

loop_
_geom_angle_atom_site_label_1
_geom_angle_atom_site_label_2
_geom_angle_atom_site_label_3
_geom_angle
_geom_angle_site_symmetry_1
_geom_angle_site_symmetry_3
_geom_angle_publ_flag
O3 U C6 126.9(4) 2_666 . ?
O1 U C6 110.6(3) . . ?
O2 U C6 152.6(3) . . ?
O3 U C4 82.2(3) 2_666 . ?
O1 U C4 77.4(3) . . ?
O2 U C4 95.1(3) . . ?
C6 U C4 57.8(2) . . ?
O3 U C3 83.0(3) 2_666 . ?
O1 U C3 88.3(3) . . ?
O2 U C3 78.6(3) . . ?
C6 U C3 78.6(2) . . ?
C4 U C3 30.7(2) . . ?
O3 U C9 128.0(4) 2_666 . ?
O1 U C9 142.1(3) . . ?
O2 U C9 100.0(3) . . ?
C6 U C9 80.0(2) . . ?
C4 U C9 78.8(2) . . ?
C3 U C9 57.3(2) . . ?
O3 U C7 156.8(4) 2_666 . ?
O1 U C7 141.0(3) . . ?
O2 U C7 157.7(3) . . ?
C6 U C7 30.5(2) . . ?
C4 U C7 77.3(2) . . ?
C3 U C7 84.8(2) . . ?
C9 U C7 58.2(2) . . ?
O3 U C8 157.8(4) 2_666 . ?
O1 U C8 162.7(3) . . ?
O2 U C8 129.6(3) . . ?
C6 U C8 58.2(2) . . ?
C4 U C8 85.3(2) . . ?
C3 U C8 76.9(2) . . ?
C9 U C8 30.6(2) . . ?
C7 U C8 30.1(2) . . ?
O3 U C5 98.6(4) 2_666 . ?
O1 U C5 85.6(3) . . ?
O2 U C5 122.3(3) . . ?
C6 U C5 30.7(2) . . ?
C4 U C5 30.8(2) . . ?
C3 U C5 59.0(2) . . ?
C9 U C5 88.8(2) . . ?
C7 U C5 58.2(2) . . ?
C8 U C5 79.2(2) . . ?
O3 U C2 100.1(4) 2_666 . ?
O1 U C2 112.1(3) . . ?
O2 U C2 79.6(3) . . ?
C6 U C2 88.3(2) . . ?
C4 U C2 59.0(2) . . ?
C3 U C2 30.6(2) . . ?
C9 U C2 30.1(2) . . ?
C7 U C2 78.5(2) . . ?
C8 U C2 57.6(2) . . ?
C5 U C2 81.3(2) . . ?
O3 U C28 83.8(4) 2_666 . ?
O1 U C28 75.6(3) . . ?
O2 U C28 96.8(3) . . ?
C6 U C28 100.5(3) . . ?
C4 U C28 135.4(2) . . ?
C3 U C28 162.5(2) . . ?
C9 U C28 140.1(3) . . ?
C7 U C28 103.3(3) . . ?
C8 U C28 117.8(3) . . ?
C5 U C28 112.0(3) . . ?
C2 U C28 165.6(2) . . ?
O3 U C32 74.2(3) 2_666 . ?
O1 U C32 76.0(3) . . ?
O2 U C32 72.8(3) . . ?
C6 U C32 129.2(2) . . ?
C4 U C32 153.0(2) . . ?
C3 U C32 151.3(2) . . ?
C9 U C32 126.5(2) . . ?
C7 U C32 122.3(2) . . ?
C8 U C32 121.2(2) . . ?
C5 U C32 140.8(2) . . ?
C2 U C32 137.7(2) . . ?
C28 U C32 30.1(3) . . ?
O3 U C31 98.4(4) 2_666 . ?
O1 U C31 104.5(3) . . ?
O2 U C31 83.2(3) . . ?
C6 U C31 124.1(3) . . ?
C4 U C31 175.7(2) . . ?
C3 U C31 145.1(2) . . ?
C9 U C31 97.6(2) . . ?
C7 U C31 102.8(3) . . ?
C8 U C31 92.8(2) . . ?
C5 U C31 152.3(3) . . ?
C2 U C31 116.8(2) . . ?
C28 U C31 48.8(3) . . ?
C32 U C31 29.8(2) . . ?
O3 U C29 113.2(4) 2_666 . ?
O1 U C29 103.3(3) . . ?
O2 U C29 121.8(3) . . ?
C6 U C29 81.6(3) . . ?
C4 U C29 135.3(3) . . ?
C3 U C29 159.6(2) . . ?
C9 U C29 114.4(3) . . ?
C7 U C29 75.6(3) . . ?
C8 U C29 88.6(3) . . ?
C5 U C29 104.6(3) . . ?
C2 U C29 144.5(3) . . ?
C28 U C29 29.4(3) . . ?
C32 U C29 49.0(3) . . ?
C31 U C29 48.3(3) . . ?
O3 U C30 123.4(3) 2_666 . ?
O1 U C30 122.2(3) . . ?
O2 U C30 112.9(3) . . ?
C6 U C30 94.5(3) . . ?
C4 U C30 151.7(3) . . ?
C3 U C30 148.9(2) . . ?
C9 U C30 91.7(2) . . ?
C7 U C30 75.0(2) . . ?
C8 U C30 73.8(2) . . ?
C5 U C30 123.8(3) . . ?
C2 U C30 120.1(2) . . ?
C28 U C30 48.4(3) . . ?
C32 U C30 49.2(2) . . ?
C31 U C30 29.7(3) . . ?
C29 U C30 28.7(3) . . ?
C2 Si1 C10 110.4(4) . . ?
C2 Si1 C13 113.0(3) . . ?
C10 Si1 C13 113.4(4) . . ?
C2 Si1 C16 104.6(3) . . ?
C10 Si1 C16 106.7(3) . . ?
C13 Si1 C16 108.1(4) . . ?
C22 Si2 C25 113.0(4) . . ?
C22 Si2 C19 107.5(4) . . ?
C25 Si2 C19 108.5(4) . . ?
C22 Si2 C5 111.4(3) . . ?
C25 Si2 C5 110.8(4) . . ?
C19 Si2 C5 105.2(3) . . ?
C1 O1 U 93.3(9) . . ?
C1 O2 U 97.2(12) . . ?
C1 O3 U 175.3(14) . 2_666 ?
O2 C1 O3 127(2) . . ?
O2 C1 O1 115.5(17) . . ?
O3 C1 O1 117.2(13) . . ?
C9 C2 C3 130.7(7) . . ?
C9 C2 Si1 113.3(5) . . ?
C3 C2 Si1 115.2(6) . . ?
C9 C2 U 73.5(4) . . ?
C3 C2 U 73.2(4) . . ?
Si1 C2 U 143.7(3) . . ?
C4 C3 C2 137.9(7) . . ?
C4 C3 U 74.0(4) . . ?
C2 C3 U 76.3(4) . . ?
C4 C3 H3 111.1 . . ?
C2 C3 H3 111.1 . . ?
U C3 H3 135.6 . . ?
C3 C4 C5 138.1(7) . . ?
C3 C4 U 75.3(4) . . ?
C5 C4 U 76.2(4) . . ?
C3 C4 H4 111 . . ?
C5 C4 H4 111 . . ?
U C4 H4 133.4 . . ?
C6 C5 C4 129.4(7) . . ?
C6 C5 Si2 113.5(5) . . ?
C4 C5 Si2 116.4(5) . . ?
C6 C5 U 72.9(4) . . ?
C4 C5 U 73.0(4) . . ?
Si2 C5 U 142.7(3) . . ?
C7 C6 C5 136.3(7) . . ?
C7 C6 U 76.1(4) . . ?
C5 C6 U 76.4(4) . . ?
C7 C6 H6 111.8 . . ?
C5 C6 H6 111.8 . . ?
U C6 H6 129.6 . . ?
C8 C7 C6 135.9(8) . . ?
C8 C7 U 75.1(4) . . ?
C6 C7 U 73.3(4) . . ?
C8 C7 H7 112 . . ?
C6 C7 H7 112 . . ?
U C7 H7 136.5 . . ?
C7 C8 C9 136.1(7) . . ?
C7 C8 U 74.8(4) . . ?
C9 C8 U 74.1(4) . . ?
C7 C8 H8 112 . . ?
C9 C8 H8 112 . . ?
U C8 H8 135.7 . . ?
C2 C9 C8 135.3(7) . . ?
C2 C9 U 76.4(4) . . ?
C8 C9 U 75.3(4) . . ?
C2 C9 H9 112.4 . . ?
C8 C9 H9 112.4 . . ?
U C9 H9 130 . . ?
C12 C10 C11 110.7(7) . . ?
C12 C10 Si1 112.6(6) . . ?
C11 C10 Si1 114.5(6) . . ?
C12 C10 H10 106.1 . . ?
C11 C10 H10 106.1 . . ?
Si1 C10 H10 106.1 . . ?
C10 C11 H11A 109.5 . . ?
C10 C11 H11B 109.5 . . ?
H11A C11 H11B 109.5 . . ?
C10 C11 H11C 109.5 . . ?
H11A C11 H11C 109.5 . . ?
H11B C11 H11C 109.5 . . ?
C10 C12 H12A 109.5 . . ?
C10 C12 H12B 109.5 . . ?
H12A C12 H12B 109.5 . . ?
C10 C12 H12C 109.5 . . ?
H12A C12 H12C 109.5 . . ?
H12B C12 H12C 109.5 . . ?
C15 C13 C14 109.4(7) . . ?
C15 C13 Si1 113.1(6) . . ?
C14 C13 Si1 113.5(6) . . ?
C15 C13 H13 106.8 . . ?
C14 C13 H13 106.8 . . ?
Si1 C13 H13 106.8 . . ?
C13 C14 H14A 109.5 . . ?
C13 C14 H14B 109.5 . . ?
H14A C14 H14B 109.5 . . ?
C13 C14 H14C 109.5 . . ?
H14A C14 H14C 109.5 . . ?
H14B C14 H14C 109.5 . . ?
C13 C15 H15A 109.5 . . ?
C13 C15 H15B 109.5 . . ?
H15A C15 H15B 109.5 . . ?
C13 C15 H15C 109.5 . . ?
H15A C15 H15C 109.5 . . ?
H15B C15 H15C 109.5 . . ?
C18 C16 C17 110.4(7) . . ?
C18 C16 Si1 113.5(6) . . ?
C17 C16 Si1 111.0(5) . . ?
C18 C16 H16 107.2 . . ?
C17 C16 H16 107.2 . . ?
Si1 C16 H16 107.2 . . ?
C16 C17 H17A 109.5 . . ?
C16 C17 H17B 109.5 . . ?
H17A C17 H17B 109.5 . . ?
C16 C17 H17C 109.5 . . ?
H17A C17 H17C 109.5 . . ?
H17B C17 H17C 109.5 . . ?
C16 C18 H18A 109.5 . . ?
C16 C18 H18B 109.5 . . ?
H18A C18 H18B 109.5 . . ?
C16 C18 H18C 109.5 . . ?
H18A C18 H18C 109.5 . . ?
H18B C18 H18C 109.5 . . ?
C21 C19 C20 109.5(8) . . ?
C21 C19 Si2 114.6(6) . . ?
C20 C19 Si2 111.2(6) . . ?
C21 C19 H19 107.1 . . ?
C20 C19 H19 107.1 . . ?
Si2 C19 H19 107.1 . . ?
C19 C20 H20A 109.5 . . ?
C19 C20 H20B 109.5 . . ?
H20A C20 H20B 109.5 . . ?
C19 C20 H20C 109.5 . . ?
H20A C20 H20C 109.5 . . ?
H20B C20 H20C 109.5 . . ?
C19 C21 H21A 109.5 . . ?
C19 C21 H21B 109.5 . . ?
H21A C21 H21B 109.5 . . ?
C19 C21 H21C 109.5 . . ?
H21A C21 H21C 109.5 . . ?
H21B C21 H21C 109.5 . . ?
C23 C22 C24 110.1(7) . . ?
C23 C22 Si2 114.7(7) . . ?
C24 C22 Si2 113.8(6) . . ?
C23 C22 H22 105.8 . . ?
C24 C22 H22 105.8 . . ?
Si2 C22 H22 105.8 . . ?
C22 C23 H23A 109.5 . . ?
C22 C23 H23B 109.5 . . ?
H23A C23 H23B 109.5 . . ?
C22 C23 H23C 109.5 . . ?
H23A C23 H23C 109.5 . . ?
H23B C23 H23C 109.5 . . ?
C22 C24 H24A 109.5 . . ?
C22 C24 H24B 109.5 . . ?
H24A C24 H24B 109.5 . . ?
C22 C24 H24C 109.5 . . ?
H24A C24 H24C 109.5 . . ?
H24B C24 H24C 109.5 . . ?
C26 C25 C27 110.0(8) . . ?
C26 C25 Si2 115.0(6) . . ?
C27 C25 Si2 114.2(7) . . ?
C26 C25 H25 105.6 . . ?
C27 C25 H25 105.6 . . ?
Si2 C25 H25 105.6 . . ?
C25 C26 H26A 109.5 . . ?
C25 C26 H26B 109.5 . . ?
H26A C26 H26B 109.5 . . ?
C25 C26 H26C 109.5 . . ?
H26A C26 H26C 109.5 . . ?
H26B C26 H26C 109.5 . . ?
C25 C27 H27A 109.5 . . ?
C25 C27 H27B 109.5 . . ?
H27A C27 H27B 109.5 . . ?
C25 C27 H27C 109.5 . . ?
H27A C27 H27C 109.5 . . ?
H27B C27 H27C 109.5 . . ?
C29 C28 C32 109.1(8) . . ?
C29 C28 U 78.2(5) . . ?
C32 C28 U 75.6(5) . . ?
C29 C28 H28 125.5 . . ?
C32 C28 H28 125.5 . . ?
U C28 H28 112.9 . . ?
C30 C29 C28 108.8(8) . . ?
C30 C29 C33 126.0(10) . . ?
C28 C29 C33 124.6(10) . . ?
C30 C29 U 76.9(5) . . ?
C28 C29 U 72.3(5) . . ?
C33 C29 U 124.1(6) . . ?
C29 C30 C31 107.3(8) . . ?
C29 C30 C34 126.3(10) . . ?
C31 C30 C34 125.3(9) . . ?
C29 C30 U 74.4(5) . . ?
C31 C30 U 73.5(5) . . ?
C34 C30 U 127.0(6) . . ?
C32 C31 C30 108.1(8) . . ?
C32 C31 C35 125.3(9) . . ?
C30 C31 C35 126.1(8) . . ?
C32 C31 U 73.3(4) . . ?
C30 C31 U 76.8(5) . . ?
C35 C31 U 122.5(6) . . ?
C28 C32 C31 106.7(8) . . ?
C28 C32 C36 125.2(8) . . ?
C31 C32 C36 127.7(8) . . ?
C28 C32 U 74.3(4) . . ?
C31 C32 U 76.8(4) . . ?
C36 C32 U 120.7(5) . . ?
C1S O1S C1S 128.4(17) . 2 ?
C2S C1S O1S 117(3) . . ?

loop_
_geom_bond_atom_site_label_1
_geom_bond_atom_site_label_2
_geom_bond_distance
_geom_bond_site_symmetry_2
_geom_bond_publ_flag
U O3 2.227(12) 2_666 ?
U O1 2.422(10) . ?
U O2 2.427(10) . ?
U C6 2.653(7) . ?
U C4 2.656(7) . ?
U C3 2.674(7) . ?
U C9 2.677(7) . ?
U C7 2.689(8) . ?
U C8 2.692(7) . ?
U C5 2.698(7) . ?
U C2 2.714(7) . ?
U C28 2.714(8) . ?
U C32 2.731(8) . ?
U C31 2.776(8) . ?
U C29 2.789(8) . ?
U C30 2.820(8) . ?
Si1 C2 1.899(8) . ?
Si1 C10 1.903(8) . ?
Si1 C13 1.904(8) . ?
Si1 C16 1.905(8) . ?
Si2 C22 1.896(9) . ?
Si2 C25 1.897(9) . ?
Si2 C19 1.898(8) . ?
Si2 C5 1.904(7) . ?
O1 C1 1.37(2) . ?
O2 C1 1.219(17) . ?
O3 C1 1.26(3) . ?
C2 C9 1.402(10) . ?
C2 C3 1.420(9) . ?
C3 C4 1.412(10) . ?
C3 H3 0.95 . ?
C4 C5 1.422(10) . ?
C4 H4 0.95 . ?
C5 C6 1.415(10) . ?
C6 C7 1.406(10) . ?
C6 H6 0.95 . ?
C7 C8 1.397(11) . ?
C7 H7 0.95 . ?
C8 C9 1.416(11) . ?
C8 H8 0.95 . ?
C9 H9 0.95 . ?
C10 C12 1.536(11) . ?
C10 C11 1.545(12) . ?
C10 H10 1 . ?
C11 H11A 0.98 . ?
C11 H11B 0.98 . ?
C11 H11C 0.98 . ?
C12 H12A 0.98 . ?
C12 H12B 0.98 . ?
C12 H12C 0.98 . ?
C13 C15 1.512(12) . ?
C13 C14 1.536(12) . ?
C13 H13 1 . ?
C14 H14A 0.98 . ?
C14 H14B 0.98 . ?
C14 H14C 0.98 . ?
C15 H15A 0.98 . ?
C15 H15B 0.98 . ?
C15 H15C 0.98 . ?
C16 C18 1.523(11) . ?
C16 C17 1.530(11) . ?
C16 H16 1 . ?
C17 H17A 0.98 . ?
C17 H17B 0.98 . ?
C17 H17C 0.98 . ?
C18 H18A 0.98 . ?
C18 H18B 0.98 . ?
C18 H18C 0.98 . ?
C19 C21 1.509(13) . ?
C19 C20 1.524(13) . ?
C19 H19 1 . ?
C20 H20A 0.98 . ?
C20 H20B 0.98 . ?
C20 H20C 0.98 . ?
C21 H21A 0.98 . ?
C21 H21B 0.98 . ?
C21 H21C 0.98 . ?
C22 C23 1.529(13) . ?
C22 C24 1.536(11) . ?
C22 H22 1 . ?
C23 H23A 0.98 . ?
C23 H23B 0.98 . ?
C23 H23C 0.98 . ?
C24 H24A 0.98 . ?
C24 H24B 0.98 . ?
C24 H24C 0.98 . ?
C25 C26 1.529(13) . ?
C25 C27 1.531(12) . ?
C25 H25 1 . ?
C26 H26A 0.98 . ?
C26 H26B 0.98 . ?
C26 H26C 0.98 . ?
C27 H27A 0.98 . ?
C27 H27B 0.98 . ?
C27 H27C 0.98 . ?
C28 C29 1.400(13) . ?
C28 C32 1.412(12) . ?
C28 H28 0.95 . ?
C29 C30 1.391(13) . ?
C29 C33 1.521(13) . ?
C30 C31 1.435(13) . ?
C30 C34 1.489(12) . ?
C31 C32 1.419(11) . ?
C31 C35 1.501(12) . ?
C32 C36 1.487(12) . ?
C33 H33A 0.98 . ?
C33 H33B 0.98 . ?
C33 H33C 0.98 . ?
C34 H34A 0.98 . ?
C34 H34B 0.98 . ?
C34 H34C 0.98 . ?
C35 H35A 0.98 . ?
C35 H35B 0.98 . ?
C35 H35C 0.98 . ?
C36 H36A 0.98 . ?
C36 H36B 0.98 . ?
C36 H36C 0.98 . ?
O1S O1S 1.24(3) 2 ?
O1S C1S 1.42(3) . ?
O1S C1S 1.43(3) 2 ?
C1S C2S 1.26(3) . ?
C1S O1S 1.43(3) 2 ?
